data_4106898
loop_
_publ_author_name
'Anupam Mukherjee'
'Ramesh B. Dateer'
'Rupsha Chaudhuri'
'Sabyasachi Bhunia'
'Somnath Narayan Karad'
'Rai-Shung Liu'

_publ_section_title
;
 Gold-Catalyzed 1,2-Difunctionalizations of Aminoalkynes Using Only N- and
 O-Containing Oxidants
;
_journal_name_full 'Journal of the American Chemical Society'
_journal_page_first 15372
_journal_page_last 15375
_journal_paper_doi 10.1021/ja208150d
_journal_volume 133
_journal_year 2011
_chemical_formula_sum 'C14 H20 N2 O3 S'
_chemical_formula_weight 296.38
_chemical_name_systematic
; 
 ? 
;
_space_group_IT_number 2
_symmetry_cell_setting triclinic
_symmetry_space_group_name_Hall '-P 1'
_symmetry_space_group_name_H-M 'P -1'
_atom_sites_solution_hydrogens geom
_atom_sites_solution_primary direct
_atom_sites_solution_secondary difmap
_audit_creation_method SHELXL-97
_cell_angle_alpha 102.6380(10)
_cell_angle_beta 100.0450(10)
_cell_angle_gamma 94.1240(10)
_cell_formula_units_Z 2
_cell_length_a 6.8079(2)
_cell_length_b 10.7683(3)
_cell_length_c 11.1116(3)
_cell_measurement_reflns_used 5179
_cell_measurement_temperature 296(2)
_cell_measurement_theta_max 26.3671
_cell_measurement_theta_min 3.0589
_cell_volume 777.51(4)
_computing_cell_refinement 'SAINT V7.34A (Bruker AXS, 2006)'
_computing_data_collection 'APEX2 (Bruker AXS, 2010)'
_computing_data_reduction 'SAINT V7.34A (Bruker AXS, 2006)'
_computing_molecular_graphics 'SHELXTL (Sheldrick, 2008)'
_computing_publication_material SHELXTL
_computing_structure_refinement 'SHELXL-97 (Sheldrick, 2008)'
_computing_structure_solution 'SHELXS-97 (Sheldrick, 2008)'
_diffrn_ambient_temperature 296(2)
_diffrn_detector_area_resol_mean 8.3333
_diffrn_measured_fraction_theta_full 0.991
_diffrn_measured_fraction_theta_max 0.991
_diffrn_measurement_device_type 'Bruker APEX-II CCD'
_diffrn_measurement_method '\f and \w scans'
_diffrn_radiation_monochromator graphite
_diffrn_radiation_source 'fine-focus sealed tube'
_diffrn_radiation_type MoK\a
_diffrn_radiation_wavelength 0.71073
_diffrn_reflns_av_R_equivalents 0.0190
_diffrn_reflns_av_sigmaI/netI 0.0180
_diffrn_reflns_limit_h_max 8
_diffrn_reflns_limit_h_min -8
_diffrn_reflns_limit_k_max 12
_diffrn_reflns_limit_k_min -13
_diffrn_reflns_limit_l_max 13
_diffrn_reflns_limit_l_min -13
_diffrn_reflns_number 11549
_diffrn_reflns_theta_full 26.41
_diffrn_reflns_theta_max 26.41
_diffrn_reflns_theta_min 1.95
_exptl_absorpt_coefficient_mu 0.217
_exptl_absorpt_correction_T_max 0.9486
_exptl_absorpt_correction_T_min 0.8809
_exptl_absorpt_correction_type multi-scan
_exptl_absorpt_process_details 'SADABS V2008/1 (Bruker AXS)'
_exptl_crystal_colour Colorless
_exptl_crystal_density_diffrn 1.266
_exptl_crystal_description Lump
_exptl_crystal_F_000 316
_exptl_crystal_size_max 0.22
_exptl_crystal_size_mid 0.22
_exptl_crystal_size_min 0.20
_refine_diff_density_max 0.205
_refine_diff_density_min -0.271
_refine_diff_density_rms 0.031
_refine_ls_extinction_method none
_refine_ls_goodness_of_fit_ref 1.029
_refine_ls_hydrogen_treatment constr
_refine_ls_matrix_type full
_refine_ls_number_parameters 186
_refine_ls_number_reflns 3175
_refine_ls_number_restraints 0
_refine_ls_restrained_S_all 1.029
_refine_ls_R_factor_all 0.0438
_refine_ls_R_factor_gt 0.0356
_refine_ls_shift/su_max 0.000
_refine_ls_shift/su_mean 0.000
_refine_ls_structure_factor_coef Fsqd
_refine_ls_weighting_details 'calc w=1/[\s^2^(Fo^2^)+(0.0506P)^2^+0.1871P] where P=(Fo^2^+2Fc^2^)/3'
_refine_ls_weighting_scheme calc
_refine_ls_wR_factor_gt 0.0942
_refine_ls_wR_factor_ref 0.1002
_reflns_number_gt 2694
_reflns_number_total 3175
_reflns_threshold_expression >2sigma(I)
_cod_data_source_file ja208150d_si_003.cif
_cod_data_source_block mo_110413_0m
_cod_database_code 4106898

loop_
_symmetry_equiv_pos_as_xyz
'x, y, z'
'-x, -y, -z'

loop_
_atom_site_label
_atom_site_type_symbol
_atom_site_fract_x
_atom_site_fract_y
_atom_site_fract_z
_atom_site_U_iso_or_equiv
_atom_site_adp_type
_atom_site_occupancy
_atom_site_symmetry_multiplicity
_atom_site_calc_flag
_atom_site_refinement_flags
S1 S 0.32191(6) 0.41992(4) 0.14130(4) 0.04839(14) Uani 1 1 d .
O1 O 0.1798(2) 0.43451(11) 0.22206(13) 0.0629(3) Uani 1 1 d .
O2 O 0.28392(19) 0.46163(12) 0.02757(12) 0.0637(3) Uani 1 1 d .
C2 C 0.4354(3) 0.21759(17) -0.00749(16) 0.0568(4) Uani 1 1 d .
H2A H 0.5294 0.1591 0.0120 0.085 Uiso 1 1 calc R
H2B H 0.5038 0.2885 -0.0287 0.085 Uiso 1 1 calc R
H2C H 0.3319 0.1742 -0.0775 0.085 Uiso 1 1 calc R
C1 C 0.29413(19) 0.17837(13) 0.17310(13) 0.0360(3) Uani 1 1 d .
O3 O 0.40599(16) 0.27272(11) 0.38698(10) 0.0525(3) Uani 1 1 d .
N1 N 0.3444(2) 0.26511(12) 0.10294(12) 0.0456(3) Uani 1 1 d .
N2 N 0.29879(19) 0.06080(11) 0.12438(11) 0.0421(3) Uani 1 1 d .
C3 C 0.2765(2) -0.03665(13) 0.18989(13) 0.0392(3) Uani 1 1 d .
C4 C 0.4150(2) -0.04184(15) 0.29558(15) 0.0478(4) Uani 1 1 d .
H4 H 0.5212 0.0228 0.3286 0.057 Uiso 1 1 calc R
C5 C 0.3950(3) -0.14371(16) 0.35201(16) 0.0570(4) Uani 1 1 d .
H5 H 0.4871 -0.1464 0.4235 0.068 Uiso 1 1 calc R
C6 C 0.2407(3) -0.24029(16) 0.30328(17) 0.0604(5) Uani 1 1 d .
H6 H 0.2268 -0.3076 0.3423 0.073 Uiso 1 1 calc R
C7 C 0.1066(3) -0.23730(16) 0.19653(18) 0.0606(5) Uani 1 1 d .
H7 H 0.0031 -0.3036 0.1627 0.073 Uiso 1 1 calc R
C8 C 0.1240(3) -0.13667(15) 0.13881(15) 0.0494(4) Uani 1 1 d .
H8 H 0.0337 -0.1360 0.0659 0.059 Uiso 1 1 calc R
C9 C 0.2584(2) 0.23017(12) 0.30743(13) 0.0371(3) Uani 1 1 d .
C10 C 0.0476(2) 0.21565(14) 0.33807(13) 0.0419(3) Uani 1 1 d .
C11 C -0.1161(2) 0.18530(18) 0.21985(16) 0.0556(4) Uani 1 1 d .
H11A H -0.2454 0.1827 0.2430 0.083 Uiso 1 1 calc R
H11B H -0.1025 0.1037 0.1680 0.083 Uiso 1 1 calc R
H11C H -0.1034 0.2504 0.1740 0.083 Uiso 1 1 calc R
C12 C 0.0341(3) 0.10846(17) 0.40884(17) 0.0554(4) Uani 1 1 d .
H12A H -0.0920 0.1052 0.4362 0.083 Uiso 1 1 calc R
H12B H 0.1420 0.1255 0.4806 0.083 Uiso 1 1 calc R
H12C H 0.0438 0.0278 0.3539 0.083 Uiso 1 1 calc R
C13 C 0.0189(3) 0.34105(17) 0.42716(18) 0.0650(5) Uani 1 1 d .
H13A H 0.0253 0.4099 0.3853 0.097 Uiso 1 1 calc R
H13B H 0.1231 0.3591 0.5010 0.097 Uiso 1 1 calc R
H13C H -0.1095 0.3324 0.4508 0.097 Uiso 1 1 calc R
C14 C 0.5584(3) 0.49140(19) 0.2270(2) 0.0692(5) Uani 1 1 d .
H14A H 0.6579 0.4706 0.1766 0.104 Uiso 1 1 calc R
H14B H 0.5892 0.4602 0.3019 0.104 Uiso 1 1 calc R
H14C H 0.5580 0.5827 0.2495 0.104 Uiso 1 1 calc R

loop_
_atom_site_aniso_label
_atom_site_aniso_U_11
_atom_site_aniso_U_22
_atom_site_aniso_U_33
_atom_site_aniso_U_23
_atom_site_aniso_U_13
_atom_site_aniso_U_12
S1 0.0515(2) 0.0414(2) 0.0607(3) 0.02318(18) 0.01950(18) 0.00558(16)
O1 0.0773(8) 0.0436(6) 0.0836(9) 0.0241(6) 0.0433(7) 0.0161(6)
O2 0.0647(8) 0.0644(8) 0.0755(8) 0.0414(6) 0.0177(6) 0.0097(6)
C2 0.0648(10) 0.0646(10) 0.0536(9) 0.0228(8) 0.0319(8) 0.0130(8)
C1 0.0314(6) 0.0395(7) 0.0400(7) 0.0126(6) 0.0105(5) 0.0041(5)
O3 0.0488(6) 0.0540(7) 0.0476(6) 0.0064(5) 0.0003(5) -0.0014(5)
N1 0.0543(7) 0.0421(7) 0.0494(7) 0.0179(5) 0.0249(6) 0.0078(5)
N2 0.0482(7) 0.0403(6) 0.0413(6) 0.0105(5) 0.0163(5) 0.0063(5)
C3 0.0469(8) 0.0340(7) 0.0394(7) 0.0063(6) 0.0178(6) 0.0081(6)
C4 0.0467(8) 0.0436(8) 0.0524(9) 0.0100(7) 0.0086(7) 0.0066(6)
C5 0.0690(11) 0.0528(10) 0.0534(9) 0.0183(8) 0.0099(8) 0.0207(8)
C6 0.0887(13) 0.0412(8) 0.0621(11) 0.0202(8) 0.0304(10) 0.0151(9)
C7 0.0763(12) 0.0409(8) 0.0621(11) 0.0064(7) 0.0203(9) -0.0085(8)
C8 0.0580(9) 0.0448(8) 0.0414(8) 0.0047(6) 0.0088(7) -0.0007(7)
C9 0.0419(7) 0.0321(6) 0.0389(7) 0.0101(5) 0.0101(6) 0.0045(5)
C10 0.0456(8) 0.0438(8) 0.0418(8) 0.0121(6) 0.0191(6) 0.0086(6)
C11 0.0389(8) 0.0703(11) 0.0619(10) 0.0215(9) 0.0141(7) 0.0065(7)
C12 0.0609(10) 0.0585(10) 0.0610(10) 0.0269(8) 0.0319(8) 0.0123(8)
C13 0.0831(13) 0.0558(10) 0.0656(11) 0.0098(8) 0.0409(10) 0.0203(9)
C14 0.0688(12) 0.0567(11) 0.0789(13) 0.0208(9) 0.0069(10) -0.0098(9)

loop_
_atom_type_symbol
_atom_type_description
_atom_type_scat_dispersion_real
_atom_type_scat_dispersion_imag
_atom_type_scat_source
C C 0.0033 0.0016 'International Tables Vol C Tables 4.2.6.8 and 6.1.1.4'
H H 0.0000 0.0000 'International Tables Vol C Tables 4.2.6.8 and 6.1.1.4'
N N 0.0061 0.0033 'International Tables Vol C Tables 4.2.6.8 and 6.1.1.4'
O O 0.0106 0.0060 'International Tables Vol C Tables 4.2.6.8 and 6.1.1.4'
S S 0.1246 0.1234 'International Tables Vol C Tables 4.2.6.8 and 6.1.1.4'

loop_
_geom_angle_atom_site_label_1
_geom_angle_atom_site_label_2
_geom_angle_atom_site_label_3
_geom_angle
O2 S1 O1 119.52(8)
O2 S1 N1 107.10(7)
O1 S1 N1 106.39(6)
O2 S1 C14 108.65(9)
O1 S1 C14 109.27(10)
N1 S1 C14 104.92(9)
N1 C2 H2A 109.5
N1 C2 H2B 109.5
H2A C2 H2B 109.5
N1 C2 H2C 109.5
H2A C2 H2C 109.5
H2B C2 H2C 109.5
N2 C1 N1 116.37(12)
N2 C1 C9 124.10(12)
N1 C1 C9 119.23(12)
C1 N1 C2 118.31(12)
C1 N1 S1 123.92(10)
C2 N1 S1 117.65(10)
C1 N2 C3 122.98(12)
C4 C3 C8 119.27(14)
C4 C3 N2 121.68(13)
C8 C3 N2 118.68(13)
C3 C4 C5 119.85(15)
C3 C4 H4 120.1
C5 C4 H4 120.1
C6 C5 C4 120.56(16)
C6 C5 H5 119.7
C4 C5 H5 119.7
C5 C6 C7 119.72(16)
C5 C6 H6 120.1
C7 C6 H6 120.1
C6 C7 C8 120.60(17)
C6 C7 H7 119.7
C8 C7 H7 119.7
C7 C8 C3 119.92(15)
C7 C8 H8 120.0
C3 C8 H8 120.0
O3 C9 C10 122.62(13)
O3 C9 C1 116.08(12)
C10 C9 C1 121.05(12)
C11 C10 C9 111.90(12)
C11 C10 C13 110.33(14)
C9 C10 C13 108.16(13)
C11 C10 C12 109.73(14)
C9 C10 C12 109.15(12)
C13 C10 C12 107.45(13)
C10 C11 H11A 109.5
C10 C11 H11B 109.5
H11A C11 H11B 109.5
C10 C11 H11C 109.5
H11A C11 H11C 109.5
H11B C11 H11C 109.5
C10 C12 H12A 109.5
C10 C12 H12B 109.5
H12A C12 H12B 109.5
C10 C12 H12C 109.5
H12A C12 H12C 109.5
H12B C12 H12C 109.5
C10 C13 H13A 109.5
C10 C13 H13B 109.5
H13A C13 H13B 109.5
C10 C13 H13C 109.5
H13A C13 H13C 109.5
H13B C13 H13C 109.5
S1 C14 H14A 109.5
S1 C14 H14B 109.5
H14A C14 H14B 109.5
S1 C14 H14C 109.5
H14A C14 H14C 109.5
H14B C14 H14C 109.5

loop_
_geom_bond_atom_site_label_1
_geom_bond_atom_site_label_2
_geom_bond_distance
S1 O2 1.4200(12)
S1 O1 1.4242(12)
S1 N1 1.6531(13)
S1 C14 1.749(2)
C2 N1 1.4788(19)
C2 H2A 0.9600
C2 H2B 0.9600
C2 H2C 0.9600
C1 N2 1.2683(18)
C1 N1 1.4012(17)
C1 C9 1.5429(19)
O3 C9 1.2034(17)
N2 C3 1.4156(18)
C3 C4 1.386(2)
C3 C8 1.388(2)
C4 C5 1.387(2)
C4 H4 0.9300
C5 C6 1.370(3)
C5 H5 0.9300
C6 C7 1.373(3)
C6 H6 0.9300
C7 C8 1.383(2)
C7 H7 0.9300
C8 H8 0.9300
C9 C10 1.5362(19)
C10 C11 1.524(2)
C10 C13 1.537(2)
C10 C12 1.538(2)
C11 H11A 0.9600
C11 H11B 0.9600
C11 H11C 0.9600
C12 H12A 0.9600
C12 H12B 0.9600
C12 H12C 0.9600
C13 H13A 0.9600
C13 H13B 0.9600
C13 H13C 0.9600
C14 H14A 0.9600
C14 H14B 0.9600
C14 H14C 0.9600

loop_
_cod_related_entry_id
_cod_related_entry_database
_cod_related_entry_code
1 ChemSpider 30660275
